data_4029683
loop_
_publ_author_name
'Bhaumik, Atanu'
'Samanta, Supravat'
'Pathak, Tanmaya'

_publ_section_title
;
 Enantiopure 1,4,5-trisubstituted 1,2,3-triazoles from carbohydrates:
 applications of organoselenium chemistry.
;
_journal_issue 15
_journal_name_full 'The Journal of organic chemistry'
_journal_page_first 6895
_journal_page_last 6904
_journal_paper_doi 10.1021/jo5009564
_journal_volume 79
_journal_year 2014
_chemical_formula_sum 'C19 H22 O6 Se'
_chemical_formula_weight 425.33
_chemical_name_systematic
;
 ?
;
_space_group_IT_number 4
_symmetry_cell_setting monoclinic
_symmetry_space_group_name_Hall 'P 2yb'
_symmetry_space_group_name_H-M 'P 1 21 1'
_atom_sites_solution_hydrogens geom
_atom_sites_solution_primary direct
_atom_sites_solution_secondary difmap
_audit_creation_method SHELXL-97
_cell_angle_alpha 90.00
_cell_angle_beta 97.406(4)
_cell_angle_gamma 90.00
_cell_formula_units_Z 2
_cell_length_a 5.9164(9)
_cell_length_b 7.5954(11)
_cell_length_c 20.950(3)
_cell_measurement_reflns_used 5093
_cell_measurement_temperature 293(2)
_cell_measurement_theta_max 30.31
_cell_measurement_theta_min 0.98
_cell_volume 933.6(2)
_computing_structure_refinement 'SHELXL-97 (Sheldrick, 2008)'
_computing_structure_solution 'SHELXL-97 (Sheldrick, 2008)'
_diffrn_ambient_temperature 293(2)
_diffrn_measured_fraction_theta_full 0.956
_diffrn_measured_fraction_theta_max 0.956
_diffrn_measurement_device_type 'Bruker CCD APEX 2'
_diffrn_measurement_method hemisphere
_diffrn_radiation_monochromator graphite
_diffrn_radiation_source 'fine-focus sealed tube'
_diffrn_radiation_type MoK\a
_diffrn_radiation_wavelength 0.71073
_diffrn_reflns_av_R_equivalents 0.0551
_diffrn_reflns_av_sigmaI/netI 0.0918
_diffrn_reflns_limit_h_max 8
_diffrn_reflns_limit_h_min -7
_diffrn_reflns_limit_k_max 10
_diffrn_reflns_limit_k_min -10
_diffrn_reflns_limit_l_max 25
_diffrn_reflns_limit_l_min -29
_diffrn_reflns_number 13327
_diffrn_reflns_theta_full 30.31
_diffrn_reflns_theta_max 30.31
_diffrn_reflns_theta_min 0.98
_exptl_absorpt_coefficient_mu 2.043
_exptl_absorpt_correction_T_max 30.31
_exptl_absorpt_correction_T_min 0.98
_exptl_absorpt_correction_type empirical
_exptl_absorpt_process_details sadabs
_exptl_crystal_colour colorless
_exptl_crystal_density_diffrn 1.513
_exptl_crystal_density_meas ?
_exptl_crystal_density_method 'not measured'
_exptl_crystal_description block
_exptl_crystal_F_000 436
_exptl_crystal_size_max 0.23
_exptl_crystal_size_mid 0.17
_exptl_crystal_size_min 0.13
_refine_diff_density_max 3.946
_refine_diff_density_min -3.238
_refine_diff_density_rms 0.167
_refine_ls_abs_structure_details 'Flack H D (1983), Acta Cryst. A39, 876-881'
_refine_ls_abs_structure_Flack 0.06(3)
_refine_ls_extinction_method none
_refine_ls_goodness_of_fit_ref 0.965
_refine_ls_hydrogen_treatment mixed
_refine_ls_matrix_type full
_refine_ls_number_parameters 230
_refine_ls_number_reflns 5093
_refine_ls_number_restraints 1
_refine_ls_restrained_S_all 0.965
_refine_ls_R_factor_all 0.1468
_refine_ls_R_factor_gt 0.0938
_refine_ls_shift/su_max 0.433
_refine_ls_shift/su_mean 0.015
_refine_ls_structure_factor_coef Fsqd
_refine_ls_weighting_details 'calc w=1/[\s^2^(Fo^2^)+(0.1547P)^2^+6.0259P] where P=(Fo^2^+2Fc^2^)/3'
_refine_ls_weighting_scheme calc
_refine_ls_wR_factor_gt 0.2444
_refine_ls_wR_factor_ref 0.2884
_reflns_number_gt 3260
_reflns_number_total 5093
_reflns_threshold_expression >2\s(I)
_cod_data_source_file jo5009564_si_002.cif
_cod_data_source_block about
_cod_depositor_comments
;
The following automatic conversions were performed:

'_symmetry_cell_setting' value 'Monoclinic' changed to 'monoclinic'
according to
/usr/data/users/saulius/crontab/automatic-downloads/rss-feeds/ACS/lib/dictionaries/cif_core.dic
dictionary named 'cif_core.dic' version 2.4.2 from 2011-04-26.

Automatic conversion script
Id: cif_fix_values 2281 2013-09-26 08:29:07Z andrius 

 Adding full bibliography for 4029682--4029683.cif.

The following automatic conversions were performed:

'_exptl_crystal_density_meas' value 'not measured' was changed to '?'
- the value is perceived as not measured.

Automatic conversion script
Id: cif_fix_values 3008 2015-01-20 13:52:24Z robertas 
;
_cod_original_sg_symbol_H-M 'P2(1)   '
_cod_database_code 4029683

loop_
_symmetry_equiv_pos_as_xyz
'x, y, z'
'-x, y+1/2, -z'

loop_
_atom_site_label
_atom_site_type_symbol
_atom_site_fract_x
_atom_site_fract_y
_atom_site_fract_z
_atom_site_U_iso_or_equiv
_atom_site_adp_type
_atom_site_occupancy
_atom_site_symmetry_multiplicity
_atom_site_calc_flag
_atom_site_refinement_flags
Se01 Se 0.97134(15) 1.93443(15) 0.66166(4) 0.0426(3) Uiso 1 1 d .
O1 O 1.0842(12) 1.6491(10) 0.7961(3) 0.0428(16) Uani 1 1 d .
O2 O 1.3300(14) 1.3191(11) 0.8179(4) 0.0506(19) Uani 1 1 d .
O4 O 0.7837(14) 1.4601(8) 0.6559(4) 0.0518(19) Uani 1 1 d .
H4 H 0.7603 1.3729 0.6771 0.078 Uiso 1 1 calc R
O5 O 1.2437(12) 1.9140(17) 0.6651(4) 0.067(3) Uani 1 1 d .
C2 C 0.844(2) 1.7351(13) 0.7050(6) 0.040(2) Uani 1 1 d .
H2 H 0.6789 1.7299 0.6926 0.048 Uiso 1 1 calc R
O3 O 0.6967(14) 1.7017(11) 0.8009(4) 0.0491(18) Uani 1 1 d .
C4 C 1.0505(16) 1.4932(11) 0.7569(4) 0.0323(18) Uani 1 1 d .
H4A H 0.9397 1.4159 0.7739 0.039 Uiso 1 1 calc R
O6 O 0.871(2) 2.1101(11) 0.6910(5) 0.067(3) Uani 1 1 d .
C1 C 0.8970(18) 1.7578(14) 0.7785(5) 0.042(2) Uani 1 1 d .
H1 H 0.9315 1.8807 0.7902 0.050 Uiso 1 1 calc R
C17 C 0.6770(19) 1.9007(15) 0.4458(5) 0.050(3) Uani 1 1 d .
H17 H 0.6183 1.8931 0.4025 0.060 Uiso 1 1 calc R
C5 C 1.2726(17) 1.3976(13) 0.7570(5) 0.042(2) Uani 1 1 d .
H5A H 1.2582 1.3081 0.7237 0.050 Uiso 1 1 calc R
H5B H 1.3909 1.4795 0.7485 0.050 Uiso 1 1 calc R
C13 C 1.4373(19) 1.0525(17) 0.9219(6) 0.053(3) Uani 1 1 d .
H13 H 1.2882 1.0316 0.9036 0.063 Uiso 1 1 calc R
C3 C 0.9504(19) 1.5620(13) 0.6899(5) 0.040(2) Uani 1 1 d .
H3 H 1.0738 1.5829 0.6638 0.048 Uiso 1 1 calc R
C14 C 0.8443(15) 1.9099(9) 0.5729(4) 0.0310(17) Uani 1 1 d .
C12 C 1.506(2) 0.9969(17) 0.9842(6) 0.057(3) Uani 1 1 d .
H12 H 1.4071 0.9356 1.0073 0.068 Uiso 1 1 calc R
C7 C 1.506(2) 1.1944(16) 0.8183(6) 0.054(3) Uani 1 1 d .
H7A H 1.6328 1.2454 0.7997 0.065 Uiso 1 1 calc R
H7B H 1.4516 1.0930 0.7927 0.065 Uiso 1 1 calc R
C11 C 1.731(2) 1.0357(17) 1.0117(6) 0.058(3) Uani 1 1 d .
H11 H 1.7802 1.0042 1.0541 0.069 Uiso 1 1 calc R
C18 C 0.889(2) 1.8392(18) 0.4662(6) 0.057(3) Uani 1 1 d .
H18 H 0.9769 1.7934 0.4365 0.068 Uiso 1 1 calc R
C16 C 0.5464(19) 1.9759(11) 0.4899(6) 0.048(3) Uani 1 1 d .
H16 H 0.4041 2.0234 0.4756 0.057 Uiso 1 1 calc R
C9 C 1.8046(19) 1.1731(15) 0.9133(6) 0.050(3) Uani 1 1 d .
H9 H 1.9047 1.2315 0.8897 0.060 Uiso 1 1 calc R
C15 C 0.6278(17) 1.9795(11) 0.5541(5) 0.041(2) Uani 1 1 d .
H15 H 0.5418 2.0268 0.5841 0.049 Uiso 1 1 calc R
C19 C 0.9742(19) 1.8434(14) 0.5300(5) 0.045(2) Uani 1 1 d .
H19 H 1.1199 1.8012 0.5437 0.054 Uiso 1 1 calc R
C8 C 1.5834(18) 1.1380(14) 0.8865(5) 0.042(2) Uani 1 1 d .
C6 C 0.719(3) 1.677(2) 0.8690(6) 0.069(4) Uani 1 1 d .
H6A H 0.5782 1.6322 0.8808 0.104 Uiso 1 1 calc R
H6B H 0.7542 1.7872 0.8902 0.104 Uiso 1 1 calc R
H6C H 0.8390 1.5941 0.8818 0.104 Uiso 1 1 calc R
C10 C 1.874(2) 1.1194(19) 0.9761(6) 0.057(3) Uani 1 1 d .
H10 H 2.0234 1.1413 0.9943 0.068 Uiso 1 1 calc R

loop_
_atom_site_aniso_label
_atom_site_aniso_U_11
_atom_site_aniso_U_22
_atom_site_aniso_U_33
_atom_site_aniso_U_23
_atom_site_aniso_U_13
_atom_site_aniso_U_12
O1 0.047(4) 0.042(4) 0.036(4) -0.001(3) -0.009(3) -0.002(3)
O2 0.058(4) 0.048(4) 0.043(4) 0.012(3) -0.001(3) 0.015(4)
O4 0.085(5) 0.003(3) 0.059(4) -0.005(3) -0.022(4) 0.001(3)
O5 0.038(3) 0.079(7) 0.081(5) 0.014(6) -0.003(3) -0.024(5)
C2 0.049(6) 0.023(4) 0.046(6) 0.016(4) 0.003(5) -0.010(4)
O3 0.054(4) 0.050(5) 0.044(4) 0.006(3) 0.009(3) 0.008(3)
C4 0.037(4) 0.027(4) 0.031(4) 0.005(3) -0.004(3) -0.001(3)
O6 0.109(9) 0.023(4) 0.067(6) -0.002(4) 0.001(5) -0.007(4)
C1 0.048(5) 0.035(5) 0.042(5) 0.003(4) 0.002(4) 0.004(4)
C17 0.058(6) 0.044(7) 0.048(5) 0.004(4) 0.007(4) -0.013(5)
C5 0.045(5) 0.037(6) 0.040(5) 0.006(4) -0.007(4) 0.002(4)
C13 0.038(5) 0.053(7) 0.066(8) 0.001(6) 0.004(5) -0.005(5)
C3 0.054(6) 0.028(5) 0.034(5) 0.005(4) -0.006(4) 0.012(4)
C14 0.051(4) 0.000(3) 0.042(4) 0.007(3) 0.008(3) 0.003(3)
C12 0.056(7) 0.053(7) 0.063(7) 0.009(5) 0.015(6) 0.002(5)
C7 0.063(7) 0.043(6) 0.055(7) 0.000(5) 0.002(5) 0.024(5)
C11 0.072(8) 0.051(7) 0.049(6) 0.015(5) 0.001(6) 0.025(6)
C18 0.072(8) 0.051(7) 0.049(7) -0.002(5) 0.015(6) 0.002(6)
C16 0.053(6) 0.015(4) 0.070(7) 0.008(4) -0.010(5) 0.004(3)
C9 0.045(6) 0.040(6) 0.065(8) 0.004(5) 0.012(5) 0.006(5)
C15 0.039(5) 0.022(4) 0.062(6) 0.005(4) 0.010(4) 0.005(3)
C19 0.047(6) 0.036(5) 0.053(6) 0.006(5) 0.006(5) 0.004(4)
C8 0.041(5) 0.037(5) 0.047(6) 0.007(4) 0.001(4) 0.013(4)
C6 0.110(12) 0.061(8) 0.039(7) 0.003(6) 0.018(7) 0.019(8)
C10 0.042(6) 0.070(8) 0.056(7) 0.005(6) -0.003(5) 0.001(5)

loop_
_atom_type_symbol
_atom_type_description
_atom_type_scat_dispersion_real
_atom_type_scat_dispersion_imag
_atom_type_scat_source
C C 0.0033 0.0016 'International Tables Vol C Tables 4.2.6.8 and 6.1.1.4'
H H 0.0000 0.0000 'International Tables Vol C Tables 4.2.6.8 and 6.1.1.4'
O O 0.0106 0.0060 'International Tables Vol C Tables 4.2.6.8 and 6.1.1.4'
Se Se -0.0929 2.2259 'International Tables Vol C Tables 4.2.6.8 and 6.1.1.4'

loop_
_geom_angle_atom_site_label_1
_geom_angle_atom_site_label_2
_geom_angle_atom_site_label_3
_geom_angle
O5 Se01 O6 118.6(6)
O5 Se01 C14 107.3(4)
O6 Se01 C14 109.3(4)
O5 Se01 C2 110.2(5)
O6 Se01 C2 106.2(5)
C14 Se01 C2 104.3(4)
C1 O1 C4 106.8(7)
C7 O2 C5 112.5(9)
C1 C2 C3 105.7(8)
C1 C2 Se01 109.6(7)
C3 C2 Se01 112.3(8)
C1 O3 C6 113.8(10)
O1 C4 C5 109.9(8)
O1 C4 C3 104.4(7)
C5 C4 C3 113.5(8)
O3 C1 O1 114.2(9)
O3 C1 C2 103.3(9)
O1 C1 C2 104.6(9)
C18 C17 C16 119.9(11)
O2 C5 C4 108.3(8)
C12 C13 C8 121.8(11)
O4 C3 C4 116.5(8)
O4 C3 C2 108.0(9)
C4 C3 C2 103.0(8)
C19 C14 C15 122.2(9)
C19 C14 Se01 119.6(7)
C15 C14 Se01 117.9(7)
C13 C12 C11 118.0(11)
O2 C7 C8 109.4(10)
C10 C11 C12 119.8(11)
C19 C18 C17 120.8(11)
C15 C16 C17 120.2(10)
C10 C9 C8 118.5(11)
C16 C15 C14 117.6(9)
C18 C19 C14 119.2(10)
C13 C8 C9 120.0(11)
C13 C8 C7 120.8(11)
C9 C8 C7 119.1(11)
C11 C10 C9 121.8(12)

loop_
_geom_bond_atom_site_label_1
_geom_bond_atom_site_label_2
_geom_bond_distance
Se01 O5 1.611(7)
Se01 O6 1.614(10)
Se01 C14 1.922(9)
Se01 C2 1.965(9)
O1 C1 1.393(12)
O1 C4 1.440(12)
O2 C7 1.406(13)
O2 C5 1.409(12)
O4 C3 1.378(13)
C2 C1 1.539(16)
C2 C3 1.509(15)
O3 C1 1.396(13)
O3 C6 1.430(14)
C4 C5 1.501(14)
C4 C3 1.543(12)
C17 C18 1.353(17)
C17 C16 1.400(16)
C13 C12 1.382(18)
C13 C8 1.373(16)
C14 C19 1.354(14)
C14 C15 1.395(13)
C12 C11 1.410(19)
C7 C8 1.505(16)
C11 C10 1.360(19)
C18 C19 1.367(17)
C16 C15 1.369(16)
C9 C10 1.389(18)
C9 C8 1.382(16)
